data_1515923
loop_
_publ_author_name
'Ohara, Hiroki'
'Morimoto, Masakazu'
'Irie, Masahiro'

_publ_section_title
;
 Photochromism of dithienylethene single crystals having anthracene
 substituents.
;
_journal_issue 8
_journal_name_full
'Photochemical &amp; photobiological sciences : Official journal of the European Photochemistry Association and the European Society for Photobiology'
_journal_page_first 1079
_journal_page_last 1081
_journal_paper_doi 10.1039/c0pp00083c
_journal_volume 9
_journal_year 2010
_chemical_formula_sum 'C45 H30 F6 S2'
_chemical_formula_weight 748.81
_chemical_name_common 1,2-Bis(2-(1-anthryl)-5-ethylthien-3-yl)perfluorocyclopentene
_chemical_name_systematic
;
1,2-Bis(2-(1-anthryl)-5-ethylthien-3-yl)perfluorocyclopentene
;
_space_group_IT_number 2
_symmetry_cell_setting triclinic
_symmetry_space_group_name_Hall '-P 1'
_symmetry_space_group_name_H-M 'P -1'
_atom_sites_solution_hydrogens geom
_atom_sites_solution_primary direct
_atom_sites_solution_secondary difmap
_audit_creation_method SHELXL-97
_cell_angle_alpha 70.4600(10)
_cell_angle_beta 82.3160(10)
_cell_angle_gamma 82.2090(10)
_cell_formula_units_Z 2
_cell_length_a 9.8648(9)
_cell_length_b 11.9212(10)
_cell_length_c 15.7333(14)
_cell_measurement_reflns_used 5666
_cell_measurement_temperature 93(2)
_cell_measurement_theta_max 26.95
_cell_measurement_theta_min 2.40
_cell_volume 1719.8(3)
_computing_cell_refinement 'Bruker SMART'
_computing_data_collection 'Bruker SMART'
_computing_data_reduction 'Bruker SAINT'
_computing_molecular_graphics 'Bruker SHELXTL'
_computing_publication_material 'Bruker SHELXTL'
_computing_structure_refinement 'SHELXL-97 (Sheldrick, 1997)'
_computing_structure_solution 'SHELXS-97 (Sheldrick, 1990)'
_diffrn_ambient_temperature 93(2)
_diffrn_measured_fraction_theta_full 0.970
_diffrn_measured_fraction_theta_max 0.970
_diffrn_measurement_device_type 'CCD area detector'
_diffrn_measurement_method 'phi and omega scans'
_diffrn_radiation_monochromator graphite
_diffrn_radiation_source 'fine-focus sealed tube'
_diffrn_radiation_type MoK\a
_diffrn_radiation_wavelength 0.71073
_diffrn_reflns_av_R_equivalents 0.0457
_diffrn_reflns_av_sigmaI/netI 0.0562
_diffrn_reflns_limit_h_max 12
_diffrn_reflns_limit_h_min -12
_diffrn_reflns_limit_k_max 14
_diffrn_reflns_limit_k_min -15
_diffrn_reflns_limit_l_max 20
_diffrn_reflns_limit_l_min -20
_diffrn_reflns_number 19251
_diffrn_reflns_theta_full 27.04
_diffrn_reflns_theta_max 27.04
_diffrn_reflns_theta_min 1.38
_exptl_absorpt_coefficient_mu 0.222
_exptl_absorpt_correction_type none
_exptl_crystal_colour yellow
_exptl_crystal_density_diffrn 1.446
_exptl_crystal_density_method 'not measured'
_exptl_crystal_description block
_exptl_crystal_F_000 772
_exptl_crystal_size_max 0.30
_exptl_crystal_size_mid 0.20
_exptl_crystal_size_min 0.10
_refine_diff_density_max 0.374
_refine_diff_density_min -0.264
_refine_diff_density_rms 0.062
_refine_ls_extinction_method none
_refine_ls_goodness_of_fit_ref 0.954
_refine_ls_hydrogen_treatment constr
_refine_ls_matrix_type full
_refine_ls_number_parameters 480
_refine_ls_number_reflns 7320
_refine_ls_number_restraints 0
_refine_ls_restrained_S_all 0.954
_refine_ls_R_factor_all 0.0540
_refine_ls_R_factor_gt 0.0416
_refine_ls_shift/su_max 0.000
_refine_ls_shift/su_mean 0.000
_refine_ls_structure_factor_coef Fsqd
_refine_ls_weighting_details 'calc w=1/[\s^2^(Fo^2^)+(0.0534P)^2^+0.0000P] where P=(Fo^2^+2Fc^2^)/3'
_refine_ls_weighting_scheme calc
_refine_ls_wR_factor_gt 0.0985
_refine_ls_wR_factor_ref 0.1022
_reflns_number_gt 5608
_reflns_number_total 7320
_reflns_threshold_expression >2sigma(I)
_cod_data_source_file c0pp00083c.txt
_cod_data_source_block 2a
_cod_depositor_comments
;
The following automatic conversions were performed:

'_symmetry_cell_setting' value 'Triclinic' changed to 'triclinic'
according to
/usr/data/users/saulius/automatic-downloads/retrospective/RSC/lib/dictionaries/cif_core.dic
dictionary named 'cif_core.dic' version 2.4.2 from 2011-04-26.

Automatic conversion script
Id: cif_fix_values 2281 2013-09-26 08:29:07Z andrius 
;
_cod_original_sg_symbol_H-M P-1
_cod_database_code 1515923

loop_
_symmetry_equiv_pos_as_xyz
'x, y, z'
'-x, -y, -z'

loop_
_atom_site_label
_atom_site_type_symbol
_atom_site_fract_x
_atom_site_fract_y
_atom_site_fract_z
_atom_site_U_iso_or_equiv
_atom_site_adp_type
_atom_site_occupancy
_atom_site_symmetry_multiplicity
_atom_site_calc_flag
_atom_site_refinement_flags
C1 C 0.68031(18) 0.38722(15) 0.27008(11) 0.0186(4) Uani 1 1 d .
C2 C 0.55423(17) 0.34329(15) 0.28710(11) 0.0180(4) Uani 1 1 d .
C3 C 0.51922(18) 0.30984(15) 0.21366(11) 0.0189(4) Uani 1 1 d .
H3 H 0.4353 0.2785 0.2146 0.023 Uiso 1 1 calc R
C4 C 0.61793(18) 0.32751(15) 0.14273(11) 0.0186(4) Uani 1 1 d .
C5 C 0.46259(17) 0.33502(15) 0.37031(11) 0.0175(4) Uani 1 1 d .
C6 C 0.31950(18) 0.39819(16) 0.36443(11) 0.0202(4) Uani 1 1 d .
C7 C 0.24936(18) 0.35369(16) 0.46116(12) 0.0228(4) Uani 1 1 d .
C8 C 0.37044(18) 0.31471(15) 0.51905(11) 0.0201(4) Uani 1 1 d .
C9 C 0.48933(17) 0.28471(15) 0.45778(11) 0.0180(4) Uani 1 1 d .
C10 C 0.67757(18) 0.11476(16) 0.47603(11) 0.0206(4) Uani 1 1 d .
C11 C 0.61308(17) 0.21281(15) 0.49735(11) 0.0185(4) Uani 1 1 d .
C12 C 0.67293(17) 0.23577(16) 0.56737(11) 0.0198(4) Uani 1 1 d .
H12 H 0.6392 0.2998 0.5901 0.024 Uiso 1 1 calc R
C13 C 0.78296(18) 0.15665(16) 0.59816(12) 0.0207(4) Uani 1 1 d .
C14 C 0.63059(17) 0.30193(16) 0.05570(11) 0.0188(4) Uani 1 1 d .
C15 C 0.65447(18) 0.39201(16) -0.02356(12) 0.0207(4) Uani 1 1 d .
H15 H 0.6479 0.4719 -0.0228 0.025 Uiso 1 1 calc R
C16 C 0.68882(18) 0.36938(17) -0.10718(12) 0.0226(4) Uani 1 1 d .
H16 H 0.7037 0.4339 -0.1616 0.027 Uiso 1 1 calc R
C17 C 0.70046(18) 0.25585(16) -0.10959(12) 0.0213(4) Uani 1 1 d .
H17 H 0.7274 0.2413 -0.1655 0.026 Uiso 1 1 calc R
C18 C 0.67287(17) 0.15793(16) -0.02951(11) 0.0184(4) Uani 1 1 d .
C19 C 0.68339(17) 0.04097(16) -0.03100(12) 0.0202(4) Uani 1 1 d .
H19 H 0.7123 0.0259 -0.0865 0.024 Uiso 1 1 calc R
C20 C 0.65276(17) -0.05462(16) 0.04647(12) 0.0199(4) Uani 1 1 d .
C21 C 0.66345(18) -0.17477(17) 0.04638(13) 0.0233(4) Uani 1 1 d .
H21 H 0.6941 -0.1919 -0.0082 0.028 Uiso 1 1 calc R
C22 C 0.63051(18) -0.26575(17) 0.12313(13) 0.0264(4) Uani 1 1 d .
H22 H 0.6404 -0.3456 0.1220 0.032 Uiso 1 1 calc R
C23 C 0.58141(19) -0.24156(17) 0.20499(13) 0.0262(4) Uani 1 1 d .
H23 H 0.5569 -0.3052 0.2580 0.031 Uiso 1 1 calc R
C24 C 0.56933(18) -0.12848(16) 0.20793(12) 0.0229(4) Uani 1 1 d .
H24 H 0.5354 -0.1138 0.2630 0.028 Uiso 1 1 calc R
C25 C 0.60650(17) -0.03097(16) 0.12997(12) 0.0198(4) Uani 1 1 d .
C26 C 0.59966(17) 0.08554(16) 0.13198(12) 0.0201(4) Uani 1 1 d .
H26 H 0.5711 0.1005 0.1876 0.024 Uiso 1 1 calc R
C27 C 0.63327(17) 0.18074(15) 0.05517(11) 0.0180(4) Uani 1 1 d .
C28 C 0.87447(18) 0.16242(16) 0.66357(12) 0.0196(4) Uani 1 1 d .
C29 C 0.92506(18) 0.26895(16) 0.64990(12) 0.0228(4) Uani 1 1 d .
H29 H 0.9018 0.3352 0.5986 0.027 Uiso 1 1 calc R
C30 C 1.01088(19) 0.28363(17) 0.70983(13) 0.0247(4) Uani 1 1 d .
H30 H 1.0441 0.3590 0.6984 0.030 Uiso 1 1 calc R
C31 C 1.04600(18) 0.19021(16) 0.78381(12) 0.0222(4) Uani 1 1 d .
H31 H 1.1040 0.2008 0.8236 0.027 Uiso 1 1 calc R
C32 C 0.99659(17) 0.07674(15) 0.80227(11) 0.0179(4) Uani 1 1 d .
C33 C 1.02927(17) -0.01911(15) 0.87877(11) 0.0193(4) Uani 1 1 d .
H33 H 1.0852 -0.0079 0.9194 0.023 Uiso 1 1 calc R
C34 C 0.98271(17) -0.13076(16) 0.89757(12) 0.0199(4) Uani 1 1 d .
C35 C 1.01159(18) -0.22837(16) 0.97761(12) 0.0232(4) Uani 1 1 d .
H35 H 1.0657 -0.2180 1.0195 0.028 Uiso 1 1 calc R
C36 C 0.96289(19) -0.33519(17) 0.99443(13) 0.0264(4) Uani 1 1 d .
H36 H 0.9810 -0.3983 1.0488 0.032 Uiso 1 1 calc R
C37 C 0.88531(19) -0.35361(17) 0.93177(13) 0.0277(4) Uani 1 1 d .
H37 H 0.8544 -0.4299 0.9434 0.033 Uiso 1 1 calc R
C38 C 0.85436(18) -0.26344(16) 0.85499(13) 0.0245(4) Uani 1 1 d .
H38 H 0.8021 -0.2774 0.8136 0.029 Uiso 1 1 calc R
C39 C 0.89962(18) -0.14788(16) 0.83584(12) 0.0202(4) Uani 1 1 d .
C40 C 0.86333(18) -0.05146(16) 0.76047(12) 0.0201(4) Uani 1 1 d .
H40 H 0.8052 -0.0626 0.7210 0.024 Uiso 1 1 calc R
C41 C 0.90954(17) 0.06071(15) 0.74119(11) 0.0184(4) Uani 1 1 d .
C42 C 0.75209(18) 0.43647(16) 0.32595(12) 0.0228(4) Uani 1 1 d .
H42A H 0.6931 0.4328 0.3827 0.027 Uiso 1 1 calc R
H42B H 0.7634 0.5217 0.2924 0.027 Uiso 1 1 calc R
C43 C 0.8925(2) 0.37102(18) 0.34987(14) 0.0309(5) Uani 1 1 d .
H43A H 0.8825 0.2865 0.3834 0.046 Uiso 1 1 calc R
H43B H 0.9321 0.4069 0.3874 0.046 Uiso 1 1 calc R
H43C H 0.9533 0.3775 0.2942 0.046 Uiso 1 1 calc R
C44 C 0.64499(18) 0.05522(16) 0.41214(12) 0.0220(4) Uani 1 1 d .
H44A H 0.5672 0.1030 0.3786 0.026 Uiso 1 1 calc R
H44B H 0.6154 -0.0247 0.4476 0.026 Uiso 1 1 calc R
C45 C 0.7660(2) 0.04069(18) 0.34423(12) 0.0285(5) Uani 1 1 d .
H45A H 0.7928 0.1197 0.3065 0.043 Uiso 1 1 calc R
H45B H 0.7393 -0.0007 0.3057 0.043 Uiso 1 1 calc R
H45C H 0.8437 -0.0062 0.3768 0.043 Uiso 1 1 calc R
F1 F 0.24851(10) 0.37720(10) 0.30447(7) 0.0286(3) Uani 1 1 d .
F2 F 0.32268(11) 0.51898(9) 0.33775(7) 0.0286(3) Uani 1 1 d .
F3 F 0.18334(11) 0.25722(10) 0.47086(7) 0.0310(3) Uani 1 1 d .
F4 F 0.15679(11) 0.43587(9) 0.48255(7) 0.0310(3) Uani 1 1 d .
F5 F 0.34219(11) 0.22345(9) 0.59555(7) 0.0292(3) Uani 1 1 d .
F6 F 0.39350(11) 0.40697(10) 0.54665(7) 0.0304(3) Uani 1 1 d .
S1 S 0.75579(5) 0.38577(4) 0.16524(3) 0.02124(12) Uani 1 1 d .
S2 S 0.81325(5) 0.05198(4) 0.54133(3) 0.02379(13) Uani 1 1 d .

loop_
_atom_site_aniso_label
_atom_site_aniso_U_11
_atom_site_aniso_U_22
_atom_site_aniso_U_33
_atom_site_aniso_U_23
_atom_site_aniso_U_13
_atom_site_aniso_U_12
C1 0.0189(9) 0.0187(9) 0.0173(9) -0.0065(7) -0.0007(7) 0.0018(7)
C2 0.0178(9) 0.0185(9) 0.0170(9) -0.0058(7) -0.0032(7) 0.0023(7)
C3 0.0171(9) 0.0215(9) 0.0171(9) -0.0055(7) -0.0029(7) 0.0013(7)
C4 0.0195(9) 0.0185(9) 0.0169(9) -0.0045(7) -0.0042(7) 0.0007(7)
C5 0.0163(9) 0.0194(9) 0.0174(9) -0.0078(7) -0.0006(7) -0.0001(7)
C6 0.0196(9) 0.0228(10) 0.0170(9) -0.0065(8) -0.0028(7) 0.0027(8)
C7 0.0203(10) 0.0241(10) 0.0222(10) -0.0080(8) 0.0006(8) 0.0037(8)
C8 0.0243(10) 0.0205(10) 0.0148(9) -0.0062(7) -0.0007(8) 0.0010(8)
C9 0.0185(9) 0.0185(9) 0.0182(9) -0.0080(7) -0.0020(7) 0.0003(7)
C10 0.0194(9) 0.0238(10) 0.0161(9) -0.0041(8) -0.0024(7) 0.0008(8)
C11 0.0164(9) 0.0222(10) 0.0153(9) -0.0045(7) -0.0008(7) -0.0009(7)
C12 0.0193(9) 0.0229(10) 0.0161(9) -0.0059(7) -0.0020(7) 0.0008(8)
C13 0.0214(10) 0.0240(10) 0.0164(9) -0.0070(8) -0.0015(7) 0.0002(8)
C14 0.0144(9) 0.0267(10) 0.0156(9) -0.0075(8) -0.0021(7) 0.0001(7)
C15 0.0193(9) 0.0216(10) 0.0209(10) -0.0063(8) -0.0028(8) -0.0020(8)
C16 0.0212(10) 0.0288(10) 0.0147(9) -0.0019(8) -0.0026(7) -0.0042(8)
C17 0.0172(9) 0.0329(11) 0.0137(9) -0.0074(8) -0.0021(7) -0.0013(8)
C18 0.0119(8) 0.0276(10) 0.0159(9) -0.0073(8) -0.0033(7) 0.0000(7)
C19 0.0141(9) 0.0313(11) 0.0175(9) -0.0113(8) -0.0030(7) 0.0007(8)
C20 0.0123(9) 0.0270(10) 0.0212(9) -0.0086(8) -0.0046(7) 0.0007(7)
C21 0.0154(9) 0.0305(11) 0.0272(10) -0.0139(9) -0.0045(8) 0.0014(8)
C22 0.0203(10) 0.0239(10) 0.0364(12) -0.0109(9) -0.0080(9) 0.0014(8)
C23 0.0227(10) 0.0271(11) 0.0255(10) -0.0019(8) -0.0071(8) -0.0028(8)
C24 0.0198(10) 0.0287(11) 0.0192(10) -0.0058(8) -0.0042(8) -0.0011(8)
C25 0.0144(9) 0.0266(10) 0.0183(9) -0.0064(8) -0.0058(7) 0.0001(7)
C26 0.0182(9) 0.0271(10) 0.0152(9) -0.0074(8) -0.0033(7) 0.0008(8)
C27 0.0137(9) 0.0244(10) 0.0154(9) -0.0058(7) -0.0035(7) -0.0003(7)
C28 0.0169(9) 0.0244(10) 0.0169(9) -0.0071(8) -0.0008(7) 0.0010(7)
C29 0.0227(10) 0.0232(10) 0.0190(9) -0.0040(8) -0.0016(8) 0.0015(8)
C30 0.0240(10) 0.0232(10) 0.0280(10) -0.0092(8) 0.0010(8) -0.0068(8)
C31 0.0186(9) 0.0265(10) 0.0241(10) -0.0111(8) -0.0028(8) -0.0028(8)
C32 0.0129(8) 0.0231(10) 0.0181(9) -0.0084(8) 0.0009(7) -0.0009(7)
C33 0.0148(9) 0.0273(10) 0.0172(9) -0.0088(8) -0.0028(7) -0.0013(7)
C34 0.0162(9) 0.0235(10) 0.0190(9) -0.0069(8) -0.0008(7) 0.0005(7)
C35 0.0164(9) 0.0293(11) 0.0218(10) -0.0063(8) -0.0024(8) 0.0011(8)
C36 0.0216(10) 0.0239(10) 0.0272(11) -0.0027(8) -0.0002(8) 0.0038(8)
C37 0.0214(10) 0.0213(10) 0.0379(12) -0.0083(9) 0.0018(9) -0.0017(8)
C38 0.0193(10) 0.0271(10) 0.0299(11) -0.0130(9) -0.0025(8) -0.0019(8)
C39 0.0166(9) 0.0228(10) 0.0220(10) -0.0095(8) 0.0003(7) -0.0004(7)
C40 0.0160(9) 0.0280(10) 0.0192(9) -0.0108(8) -0.0039(7) -0.0009(8)
C41 0.0147(9) 0.0236(10) 0.0169(9) -0.0079(8) -0.0004(7) 0.0006(7)
C42 0.0238(10) 0.0253(10) 0.0214(10) -0.0098(8) -0.0021(8) -0.0037(8)
C43 0.0274(11) 0.0368(12) 0.0331(11) -0.0150(9) -0.0081(9) -0.0035(9)
C44 0.0219(10) 0.0222(10) 0.0221(10) -0.0083(8) -0.0053(8) 0.0034(8)
C45 0.0307(11) 0.0351(12) 0.0223(10) -0.0146(9) -0.0007(8) -0.0004(9)
F1 0.0201(6) 0.0443(7) 0.0220(6) -0.0116(5) -0.0060(5) 0.0011(5)
F2 0.0334(6) 0.0220(6) 0.0237(6) -0.0028(5) 0.0000(5) 0.0060(5)
F3 0.0253(6) 0.0371(7) 0.0282(6) -0.0057(5) -0.0023(5) -0.0076(5)
F4 0.0264(6) 0.0356(7) 0.0230(6) -0.0068(5) 0.0014(5) 0.0139(5)
F5 0.0299(6) 0.0330(6) 0.0164(6) -0.0007(5) 0.0007(5) 0.0036(5)
F6 0.0325(6) 0.0342(6) 0.0311(6) -0.0214(5) -0.0034(5) 0.0032(5)
S1 0.0210(2) 0.0249(3) 0.0188(2) -0.00847(19) 0.00089(18) -0.00437(19)
S2 0.0233(3) 0.0271(3) 0.0224(3) -0.0113(2) -0.0078(2) 0.0067(2)

loop_
_atom_type_symbol
_atom_type_description
_atom_type_scat_dispersion_real
_atom_type_scat_dispersion_imag
_atom_type_scat_source
C C 0.0033 0.0016 'International Tables Vol C Tables 4.2.6.8 and 6.1.1.4'
H H 0.0000 0.0000 'International Tables Vol C Tables 4.2.6.8 and 6.1.1.4'
F F 0.0171 0.0103 'International Tables Vol C Tables 4.2.6.8 and 6.1.1.4'
S S 0.1246 0.1234 'International Tables Vol C Tables 4.2.6.8 and 6.1.1.4'

loop_
_geom_angle_atom_site_label_1
_geom_angle_atom_site_label_2
_geom_angle_atom_site_label_3
_geom_angle
C2 C1 C42 130.07(16)
C2 C1 S1 110.30(13)
C42 C1 S1 119.59(13)
C1 C2 C3 112.87(15)
C1 C2 C5 123.65(15)
C3 C2 C5 123.45(16)
C4 C3 C2 113.39(16)
C4 C3 H3 123.3
C2 C3 H3 123.3
C3 C4 C14 132.72(16)
C3 C4 S1 110.23(13)
C14 C4 S1 116.98(13)
C9 C5 C2 129.52(16)
C9 C5 C6 110.35(15)
C2 C5 C6 119.91(14)
F1 C6 F2 106.02(13)
F1 C6 C5 113.78(14)
F2 C6 C5 111.00(14)
F1 C6 C7 111.50(14)
F2 C6 C7 109.84(14)
C5 C6 C7 104.75(14)
F4 C7 F3 107.70(14)
F4 C7 C8 114.03(15)
F3 C7 C8 109.20(14)
F4 C7 C6 113.46(14)
F3 C7 C6 109.38(14)
C8 C7 C6 102.94(14)
F5 C8 F6 105.96(13)
F5 C8 C9 114.06(14)
F6 C8 C9 111.47(14)
F5 C8 C7 111.32(15)
F6 C8 C7 109.18(14)
C9 C8 C7 104.86(14)
C5 C9 C11 130.36(16)
C5 C9 C8 110.23(15)
C11 C9 C8 119.38(15)
C11 C10 C44 131.14(16)
C11 C10 S2 110.06(13)
C44 C10 S2 118.72(13)
C10 C11 C12 113.26(16)
C10 C11 C9 124.69(16)
C12 C11 C9 121.94(15)
C13 C12 C11 113.38(16)
C13 C12 H12 123.3
C11 C12 H12 123.3
C12 C13 C28 126.56(16)
C12 C13 S2 110.14(13)
C28 C13 S2 123.05(13)
C15 C14 C27 119.93(16)
C15 C14 C4 119.25(16)
C27 C14 C4 120.45(15)
C14 C15 C16 121.62(17)
C14 C15 H15 119.2
C16 C15 H15 119.2
C17 C16 C15 120.10(16)
C17 C16 H16 119.9
C15 C16 H16 119.9
C16 C17 C18 121.07(17)
C16 C17 H17 119.5
C18 C17 H17 119.5
C19 C18 C17 121.75(16)
C19 C18 C27 119.15(16)
C17 C18 C27 119.09(16)
C18 C19 C20 122.02(16)
C18 C19 H19 119.0
C20 C19 H19 119.0
C19 C20 C21 122.84(17)
C19 C20 C25 118.76(16)
C21 C20 C25 118.39(16)
C22 C21 C20 121.23(17)
C22 C21 H21 119.4
C20 C21 H21 119.4
C21 C22 C23 120.19(18)
C21 C22 H22 119.9
C23 C22 H22 119.9
C24 C23 C22 120.45(17)
C24 C23 H23 119.8
C22 C23 H23 119.8
C23 C24 C25 121.29(17)
C23 C24 H24 119.4
C25 C24 H24 119.4
C26 C25 C24 122.44(16)
C26 C25 C20 119.16(16)
C24 C25 C20 118.40(16)
C27 C26 C25 122.15(16)
C27 C26 H26 118.9
C25 C26 H26 118.9
C26 C27 C18 118.64(16)
C26 C27 C14 123.38(16)
C18 C27 C14 117.98(15)
C29 C28 C41 119.56(16)
C29 C28 C13 118.05(16)
C41 C28 C13 122.39(16)
C28 C29 C30 122.05(17)
C28 C29 H29 119.0
C30 C29 H29 119.0
C31 C30 C29 120.22(17)
C31 C30 H30 119.9
C29 C30 H30 119.9
C30 C31 C32 120.66(17)
C30 C31 H31 119.7
C32 C31 H31 119.7
C33 C32 C31 121.35(16)
C33 C32 C41 119.13(16)
C31 C32 C41 119.51(16)
C34 C33 C32 122.15(16)
C34 C33 H33 118.9
C32 C33 H33 118.9
C33 C34 C35 122.50(16)
C33 C34 C39 118.85(16)
C35 C34 C39 118.62(16)
C36 C35 C34 120.94(17)
C36 C35 H35 119.5
C34 C35 H35 119.5
C35 C36 C37 120.47(18)
C35 C36 H36 119.8
C37 C36 H36 119.8
C38 C37 C36 120.80(18)
C38 C37 H37 119.6
C36 C37 H37 119.6
C37 C38 C39 120.70(18)
C37 C38 H38 119.7
C39 C38 H38 119.7
C40 C39 C38 122.30(16)
C40 C39 C34 119.31(16)
C38 C39 C34 118.38(16)
C41 C40 C39 122.14(16)
C41 C40 H40 118.9
C39 C40 H40 118.9
C40 C41 C32 118.37(15)
C40 C41 C28 123.64(16)
C32 C41 C28 117.99(16)
C1 C42 C43 114.12(15)
C1 C42 H42A 108.7
C43 C42 H42A 108.7
C1 C42 H42B 108.7
C43 C42 H42B 108.7
H42A C42 H42B 107.6
C42 C43 H43A 109.5
C42 C43 H43B 109.5
H43A C43 H43B 109.5
C42 C43 H43C 109.5
H43A C43 H43C 109.5
H43B C43 H43C 109.5
C10 C44 C45 113.31(15)
C10 C44 H44A 108.9
C45 C44 H44A 108.9
C10 C44 H44B 108.9
C45 C44 H44B 108.9
H44A C44 H44B 107.7
C44 C45 H45A 109.5
C44 C45 H45B 109.5
H45A C45 H45B 109.5
C44 C45 H45C 109.5
H45A C45 H45C 109.5
H45B C45 H45C 109.5
C1 S1 C4 93.20(8)
C10 S2 C13 93.15(8)

loop_
_geom_bond_atom_site_label_1
_geom_bond_atom_site_label_2
_geom_bond_distance
C1 C2 1.374(2)
C1 C42 1.498(2)
C1 S1 1.7212(17)
C2 C3 1.437(2)
C2 C5 1.471(2)
C3 C4 1.359(2)
C3 H3 0.9500
C4 C14 1.486(2)
C4 S1 1.7340(18)
C5 C9 1.351(2)
C5 C6 1.506(2)
C6 F1 1.3510(19)
C6 F2 1.362(2)
C6 C7 1.534(2)
C7 F4 1.343(2)
C7 F3 1.352(2)
C7 C8 1.526(2)
C8 F5 1.3514(19)
C8 F6 1.3652(19)
C8 C9 1.499(2)
C9 C11 1.475(2)
C10 C11 1.374(2)
C10 C44 1.498(2)
C10 S2 1.7289(17)
C11 C12 1.434(2)
C12 C13 1.364(2)
C12 H12 0.9500
C13 C28 1.480(2)
C13 S2 1.7377(18)
C14 C15 1.363(2)
C14 C27 1.444(2)
C15 C16 1.418(2)
C15 H15 0.9500
C16 C17 1.356(2)
C16 H16 0.9500
C17 C18 1.426(2)
C17 H17 0.9500
C18 C19 1.392(2)
C18 C27 1.441(2)
C19 C20 1.393(2)
C19 H19 0.9500
C20 C21 1.422(2)
C20 C25 1.437(2)
C21 C22 1.362(3)
C21 H21 0.9500
C22 C23 1.421(3)
C22 H22 0.9500
C23 C24 1.353(3)
C23 H23 0.9500
C24 C25 1.425(2)
C24 H24 0.9500
C25 C26 1.392(2)
C26 C27 1.391(2)
C26 H26 0.9500
C28 C29 1.367(2)
C28 C41 1.446(2)
C29 C30 1.414(3)
C29 H29 0.9500
C30 C31 1.361(2)
C30 H30 0.9500
C31 C32 1.425(2)
C31 H31 0.9500
C32 C33 1.394(2)
C32 C41 1.444(2)
C33 C34 1.391(2)
C33 H33 0.9500
C34 C35 1.431(2)
C34 C39 1.431(2)
C35 C36 1.352(2)
C35 H35 0.9500
C36 C37 1.414(3)
C36 H36 0.9500
C37 C38 1.360(3)
C37 H37 0.9500
C38 C39 1.429(2)
C38 H38 0.9500
C39 C40 1.395(2)
C40 C41 1.395(2)
C40 H40 0.9500
C42 C43 1.523(3)
C42 H42A 0.9900
C42 H42B 0.9900
C43 H43A 0.9800
C43 H43B 0.9800
C43 H43C 0.9800
C44 C45 1.524(2)
C44 H44A 0.9900
C44 H44B 0.9900
C45 H45A 0.9800
C45 H45B 0.9800
C45 H45C 0.9800

loop_
_geom_torsion_atom_site_label_1
_geom_torsion_atom_site_label_2
_geom_torsion_atom_site_label_3
_geom_torsion_atom_site_label_4
_geom_torsion
C42 C1 C2 C3 177.01(17)
S1 C1 C2 C3 -0.67(19)
C42 C1 C2 C5 -1.1(3)
S1 C1 C2 C5 -178.75(13)
C1 C2 C3 C4 0.5(2)
C5 C2 C3 C4 178.54(16)
C2 C3 C4 C14 176.88(17)
C2 C3 C4 S1 -0.02(19)
C1 C2 C5 C9 -52.1(3)
C3 C2 C5 C9 130.0(2)
C1 C2 C5 C6 121.80(19)
C3 C2 C5 C6 -56.1(2)
C9 C5 C6 F1 -135.51(16)
C2 C5 C6 F1 49.5(2)
C9 C5 C6 F2 105.01(17)
C2 C5 C6 F2 -70.0(2)
C9 C5 C6 C7 -13.5(2)
C2 C5 C6 C7 171.50(15)
F1 C6 C7 F4 -89.05(18)
F2 C6 C7 F4 28.2(2)
C5 C6 C7 F4 147.45(15)
F1 C6 C7 F3 31.22(19)
F2 C6 C7 F3 148.45(13)
C5 C6 C7 F3 -92.28(16)
F1 C6 C7 C8 147.23(14)
F2 C6 C7 C8 -95.54(16)
C5 C6 C7 C8 23.73(18)
F4 C7 C8 F5 87.31(18)
F3 C7 C8 F5 -33.21(19)
C6 C7 C8 F5 -149.35(14)
F4 C7 C8 F6 -29.3(2)
F3 C7 C8 F6 -149.84(13)
C6 C7 C8 F6 94.01(16)
F4 C7 C8 C9 -148.88(15)
F3 C7 C8 C9 90.60(16)
C6 C7 C8 C9 -25.54(17)
C2 C5 C9 C11 -6.7(3)
C6 C5 C9 C11 178.93(17)
C2 C5 C9 C8 171.21(16)
C6 C5 C9 C8 -3.2(2)
F5 C8 C9 C5 140.71(16)
F6 C8 C9 C5 -99.34(17)
C7 C8 C9 C5 18.67(19)
F5 C8 C9 C11 -41.1(2)
F6 C8 C9 C11 78.81(19)
C7 C8 C9 C11 -163.18(15)
C44 C10 C11 C12 175.99(18)
S2 C10 C11 C12 -0.73(19)
C44 C10 C11 C9 -0.3(3)
S2 C10 C11 C9 -177.05(14)
C5 C9 C11 C10 -50.8(3)
C8 C9 C11 C10 131.53(18)
C5 C9 C11 C12 133.2(2)
C8 C9 C11 C12 -44.5(2)
C10 C11 C12 C13 0.7(2)
C9 C11 C12 C13 177.18(16)
C11 C12 C13 C28 173.97(16)
C11 C12 C13 S2 -0.4(2)
C3 C4 C14 C15 125.9(2)
S1 C4 C14 C15 -57.4(2)
C3 C4 C14 C27 -61.1(3)
S1 C4 C14 C27 115.62(16)
C27 C14 C15 C16 -3.1(3)
C4 C14 C15 C16 169.93(16)
C14 C15 C16 C17 -0.9(3)
C15 C16 C17 C18 2.7(3)
C16 C17 C18 C19 179.52(16)
C16 C17 C18 C27 -0.6(3)
C17 C18 C19 C20 -178.12(16)
C27 C18 C19 C20 2.0(3)
C18 C19 C20 C21 -179.72(16)
C18 C19 C20 C25 1.2(3)
C19 C20 C21 C22 -178.92(16)
C25 C20 C21 C22 0.2(3)
C20 C21 C22 C23 1.4(3)
C21 C22 C23 C24 -1.2(3)
C22 C23 C24 C25 -0.7(3)
C23 C24 C25 C26 -177.68(17)
C23 C24 C25 C20 2.3(3)
C19 C20 C25 C26 -2.9(2)
C21 C20 C25 C26 177.95(16)
C19 C20 C25 C24 177.15(16)
C21 C20 C25 C24 -2.0(2)
C24 C25 C26 C27 -178.59(16)
C20 C25 C26 C27 1.5(3)
C25 C26 C27 C18 1.7(3)
C25 C26 C27 C14 -178.33(16)
C19 C18 C27 C26 -3.4(2)
C17 C18 C27 C26 176.70(15)
C19 C18 C27 C14 176.62(15)
C17 C18 C27 C14 -3.3(2)
C15 C14 C27 C26 -174.89(16)
C4 C14 C27 C26 12.2(3)
C15 C14 C27 C18 5.1(2)
C4 C14 C27 C18 -167.86(15)
C12 C13 C28 C29 -48.0(3)
S2 C13 C28 C29 125.70(16)
C12 C13 C28 C41 131.0(2)
S2 C13 C28 C41 -55.3(2)
C41 C28 C29 C30 -0.3(3)
C13 C28 C29 C30 178.67(16)
C28 C29 C30 C31 0.1(3)
C29 C30 C31 C32 -0.3(3)
C30 C31 C32 C33 -178.64(17)
C30 C31 C32 C41 0.6(3)
C31 C32 C33 C34 -179.56(16)
C41 C32 C33 C34 1.1(3)
C32 C33 C34 C35 -177.66(16)
C32 C33 C34 C39 0.6(3)
C33 C34 C35 C36 178.96(16)
C39 C34 C35 C36 0.7(3)
C34 C35 C36 C37 1.8(3)
C35 C36 C37 C38 -2.2(3)
C36 C37 C38 C39 0.0(3)
C37 C38 C39 C40 -176.28(17)
C37 C38 C39 C34 2.4(3)
C33 C34 C39 C40 -2.3(2)
C35 C34 C39 C40 175.98(16)
C33 C34 C39 C38 178.93(15)
C35 C34 C39 C38 -2.8(2)
C38 C39 C40 C41 -178.93(16)
C34 C39 C40 C41 2.4(3)
C39 C40 C41 C32 -0.6(2)
C39 C40 C41 C28 179.75(16)
C33 C32 C41 C40 -1.1(2)
C31 C32 C41 C40 179.57(15)
C33 C32 C41 C28 178.50(15)
C31 C32 C41 C28 -0.8(2)
C29 C28 C41 C40 -179.75(16)
C13 C28 C41 C40 1.3(3)
C29 C28 C41 C32 0.6(2)
C13 C28 C41 C32 -178.29(15)
C2 C1 C42 C43 122.2(2)
S1 C1 C42 C43 -60.3(2)
C11 C10 C44 C45 126.6(2)
S2 C10 C44 C45 -56.90(19)
C2 C1 S1 C4 0.57(14)
C42 C1 S1 C4 -177.40(14)
C3 C4 S1 C1 -0.31(14)
C14 C4 S1 C1 -177.75(13)
C11 C10 S2 C13 0.43(14)
C44 C10 S2 C13 -176.75(14)
C12 C13 S2 C10 -0.02(14)
C28 C13 S2 C10 -174.61(15)
